data_4303028
loop_
_publ_author_name
'Dingxian Jia'
'Qinyan Jin'
'Jiangfang Chen'
'Yingli Pan'
'Yong Zhang'

_publ_contact_author_address
;Soochow University
      College of Chemistry, Chemical Engineering and Materials Science
      P.O. Box 174, Renai Road 199, Suzhou 215123
      P.R.China.
;
_publ_contact_author_email jiadingxian@suda.edu.cn
_publ_contact_author_fax 86-512-65880089
_publ_contact_author_name 'Dr. Dingxian Jia'
_publ_contact_author_phone 86-512-65880089
_publ_section_title
;
The Coordination of the Tetraselenidoantimonate [SbSe4]3- Anion with
Trivalent Lanthanide Ions Tuned by Ethylene Polyamines
;
_journal_name_full 'Inorganic Chemistry'
_journal_page_first 8286
_journal_page_last 8293
_journal_paper_doi 10.1021/ic900901t
_journal_volume 48
_journal_year 2009
_chemical_formula_moiety 'C6 H18 La N4 , C2 H8 N2, Sb Se4'
_chemical_formula_sum 'C8 H26 La N6 Sb Se4'
_chemical_formula_weight 782.85
_chemical_name_systematic
; 
 ? 
;
_space_group_IT_number 14
_symmetry_cell_setting monoclinic
_symmetry_Int_Tables_number 14
_symmetry_space_group_name_Hall '-P 2yn'
_symmetry_space_group_name_H-M 'P 1 21/n 1'
_atom_sites_solution_hydrogens geom
_atom_sites_solution_primary direct
_atom_sites_solution_secondary difmap
_audit_creation_method SHELXL-97
_cell_angle_alpha 90.00
_cell_angle_beta 100.890(4)
_cell_angle_gamma 90.00
_cell_formula_units_Z 4
_cell_length_a 14.421(2)
_cell_length_b 9.0480(12)
_cell_length_c 15.561(2)
_cell_measurement_reflns_used 6049
_cell_measurement_temperature 293(2)
_cell_measurement_theta_max 25.3
_cell_measurement_theta_min 3.1
_cell_volume 1993.9(5)
_computing_cell_refinement CrystalClear
_computing_data_collection CrystalClear
_computing_data_reduction CrystalStructure
_computing_structure_refinement 'SHELXL-97 (Sheldrick, 1997)'
_computing_structure_solution 'SHELXS-97 (Sheldrick, 1990)'
_diffrn_ambient_temperature 293(2)
_diffrn_detector_area_resol_mean 7.31
_diffrn_measured_fraction_theta_full 0.998
_diffrn_measured_fraction_theta_max 0.998
_diffrn_measurement_device_type 'Rigaku Mercury'
_diffrn_measurement_method \w
_diffrn_radiation_monochromator graphite
_diffrn_radiation_source 'fine-focus sealed tube'
_diffrn_radiation_type MoK\a
_diffrn_radiation_wavelength 0.71073
_diffrn_reflns_av_R_equivalents 0.0820
_diffrn_reflns_av_sigmaI/netI 0.0626
_diffrn_reflns_limit_h_max 17
_diffrn_reflns_limit_h_min -17
_diffrn_reflns_limit_k_max 9
_diffrn_reflns_limit_k_min -10
_diffrn_reflns_limit_l_max 18
_diffrn_reflns_limit_l_min -17
_diffrn_reflns_number 18706
_diffrn_reflns_theta_full 25.34
_diffrn_reflns_theta_max 25.34
_diffrn_reflns_theta_min 3.10
_exptl_absorpt_coefficient_mu 10.770
_exptl_absorpt_correction_T_max 0.4122
_exptl_absorpt_correction_T_min 0.1166
_exptl_absorpt_correction_type multi-scan
_exptl_absorpt_process_details 'Jacobson, R. (1998) Private communication'
_exptl_crystal_colour orange
_exptl_crystal_density_diffrn 2.608
_exptl_crystal_density_method 'not measured'
_exptl_crystal_description needle
_exptl_crystal_F_000 1440
_exptl_crystal_size_max 0.35
_exptl_crystal_size_mid 0.10
_exptl_crystal_size_min 0.10
_refine_diff_density_max 1.320
_refine_diff_density_min -1.873
_refine_diff_density_rms 0.242
_refine_ls_extinction_method none
_refine_ls_goodness_of_fit_ref 1.195
_refine_ls_hydrogen_treatment constr
_refine_ls_matrix_type full
_refine_ls_number_parameters 182
_refine_ls_number_reflns 3638
_refine_ls_number_restraints 0
_refine_ls_restrained_S_all 1.195
_refine_ls_R_factor_all 0.0757
_refine_ls_R_factor_gt 0.0589
_refine_ls_shift/su_max 0.000
_refine_ls_shift/su_mean 0.000
_refine_ls_structure_factor_coef Fsqd
_refine_ls_weighting_details 'calc w=1/[\s^2^(Fo^2^)+(0.0393P)^2^+8.1856P] where P=(Fo^2^+2Fc^2^)/3'
_refine_ls_weighting_scheme calc
_refine_ls_wR_factor_gt 0.1094
_refine_ls_wR_factor_ref 0.1159
_reflns_number_gt 3038
_reflns_number_total 3638
_reflns_threshold_expression >2sigma(I)
_cod_data_source_file ic900901t_si_002_5.cif
_cod_data_source_block complex_Id
_cod_original_sg_symbol_H-M 'P 21/n '
_cod_database_code 4303028

loop_
_symmetry_equiv_pos_as_xyz
'x, y, z'
'-x+1/2, y+1/2, -z+1/2'
'-x, -y, -z'
'x-1/2, -y-1/2, z-1/2'

loop_
_atom_site_label
_atom_site_type_symbol
_atom_site_fract_x
_atom_site_fract_y
_atom_site_fract_z
_atom_site_U_iso_or_equiv
_atom_site_adp_type
_atom_site_occupancy
_atom_site_symmetry_multiplicity
_atom_site_calc_flag
_atom_site_refinement_flags
_atom_site_disorder_assembly
_atom_site_disorder_group
La1 La 0.45489(4) 0.23355(6) 0.22858(4) 0.02090(18) Uani 1 1 d . . .
Sb1 Sb 0.47327(5) 0.67686(7) 0.21586(4) 0.0227(2) Uani 1 1 d . . .
Se1 Se 0.56055(9) 0.51449(12) 0.32991(7) 0.0334(3) Uani 1 1 d . . .
Se2 Se 0.34199(9) 0.51886(12) 0.14235(8) 0.0329(3) Uani 1 1 d . . .
Se3 Se 0.40547(8) 0.88987(11) 0.28099(7) 0.0293(3) Uani 1 1 d . . .
Se4 Se 0.57821(9) 0.75544(12) 0.11740(7) 0.0320(3) Uani 1 1 d . . .
N1 N 0.4140(6) 0.0739(10) 0.0797(5) 0.028(2) Uani 1 1 d . . .
H1A H 0.4291 0.1281 0.0358 0.033 Uiso 1 1 calc R . .
H1B H 0.4511 -0.0069 0.0858 0.033 Uiso 1 1 calc R . .
N2 N 0.2758(6) 0.1669(10) 0.1744(5) 0.029(2) Uani 1 1 d . . .
H2A H 0.2618 0.0863 0.2034 0.035 Uiso 1 1 calc R . .
H2B H 0.2400 0.2419 0.1876 0.035 Uiso 1 1 calc R . .
N3 N 0.3652(7) 0.2752(11) 0.3652(6) 0.039(3) Uani 1 1 d . . .
H3A H 0.3603 0.3732 0.3734 0.047 Uiso 1 1 calc R . .
H3B H 0.3062 0.2393 0.3499 0.047 Uiso 1 1 calc R . .
N4 N 0.5470(7) 0.1447(10) 0.3867(5) 0.033(2) Uani 1 1 d . . .
H4 H 0.5294 0.0485 0.3899 0.040 Uiso 1 1 calc R . .
N5 N 0.6236(6) 0.1046(10) 0.2324(6) 0.029(2) Uani 1 1 d . . .
H5 H 0.6116 0.0246 0.1966 0.035 Uiso 1 1 calc R . .
N6 N 0.5536(7) 0.3405(10) 0.1111(6) 0.033(2) Uani 1 1 d . . .
H6A H 0.5150 0.3465 0.0586 0.040 Uiso 1 1 calc R . .
H6B H 0.5732 0.4326 0.1271 0.040 Uiso 1 1 calc R . .
C1 C 0.3164(9) 0.0264(14) 0.0541(8) 0.042(3) Uani 1 1 d . . .
H1C H 0.3079 -0.0674 0.0818 0.051 Uiso 1 1 calc R . .
H1D H 0.3015 0.0121 -0.0088 0.051 Uiso 1 1 calc R . .
C2 C 0.2511(9) 0.1379(13) 0.0801(7) 0.038(3) Uani 1 1 d . . .
H2C H 0.2550 0.2290 0.0480 0.046 Uiso 1 1 calc R . .
H2D H 0.1867 0.1019 0.0654 0.046 Uiso 1 1 calc R . .
C3 C 0.4084(11) 0.2090(15) 0.4487(8) 0.055(4) Uani 1 1 d . . .
H3C H 0.3882 0.1070 0.4504 0.066 Uiso 1 1 calc R . .
H3D H 0.3879 0.2617 0.4961 0.066 Uiso 1 1 calc R . .
C4 C 0.5149(10) 0.2153(14) 0.4609(7) 0.044(3) Uani 1 1 d . . .
H4A H 0.5356 0.3175 0.4654 0.053 Uiso 1 1 calc R . .
H4B H 0.5428 0.1652 0.5147 0.053 Uiso 1 1 calc R . .
C5 C 0.6484(9) 0.1371(15) 0.3909(8) 0.047(3) Uani 1 1 d . . .
H5A H 0.6785 0.0937 0.4462 0.057 Uiso 1 1 calc R . .
H5B H 0.6735 0.2360 0.3876 0.057 Uiso 1 1 calc R . .
C6 C 0.6697(9) 0.0460(13) 0.3171(8) 0.047(4) Uani 1 1 d . . .
H6C H 0.7374 0.0436 0.3198 0.057 Uiso 1 1 calc R . .
H6D H 0.6485 -0.0546 0.3231 0.057 Uiso 1 1 calc R . .
C7 C 0.6862(9) 0.1995(15) 0.1919(8) 0.048(3) Uani 1 1 d . . .
H7A H 0.7423 0.1446 0.1856 0.057 Uiso 1 1 calc R . .
H7B H 0.7057 0.2842 0.2292 0.057 Uiso 1 1 calc R . .
C8 C 0.6348(9) 0.2518(14) 0.1025(8) 0.043(3) Uani 1 1 d . . .
H8A H 0.6775 0.3097 0.0747 0.051 Uiso 1 1 calc R . .
H8B H 0.6145 0.1669 0.0657 0.051 Uiso 1 1 calc R . .

loop_
_atom_site_aniso_label
_atom_site_aniso_U_11
_atom_site_aniso_U_22
_atom_site_aniso_U_33
_atom_site_aniso_U_23
_atom_site_aniso_U_13
_atom_site_aniso_U_12
La1 0.0231(4) 0.0172(3) 0.0229(3) -0.0002(2) 0.0057(3) 0.0004(3)
Sb1 0.0279(4) 0.0148(4) 0.0262(4) 0.0018(3) 0.0073(3) 0.0004(3)
Se1 0.0425(8) 0.0215(6) 0.0325(6) 0.0041(5) -0.0022(5) -0.0021(5)
Se2 0.0305(7) 0.0220(6) 0.0435(7) -0.0027(5) 0.0001(5) -0.0002(5)
Se3 0.0386(7) 0.0164(5) 0.0365(6) -0.0006(5) 0.0165(5) -0.0012(5)
Se4 0.0394(8) 0.0282(6) 0.0321(6) 0.0034(5) 0.0165(5) -0.0005(5)
N1 0.029(6) 0.033(5) 0.021(5) 0.004(4) 0.007(4) 0.002(4)
N2 0.037(6) 0.021(5) 0.033(5) -0.002(4) 0.016(4) 0.005(4)
N3 0.038(6) 0.040(6) 0.041(6) -0.014(5) 0.012(5) -0.003(5)
N4 0.041(6) 0.026(5) 0.029(5) 0.003(4) 0.000(4) -0.006(5)
N5 0.022(5) 0.023(5) 0.041(5) -0.002(4) 0.005(4) 0.000(4)
N6 0.039(6) 0.027(5) 0.037(5) -0.005(4) 0.012(5) 0.000(5)
C1 0.048(9) 0.038(7) 0.040(7) -0.013(6) 0.007(6) -0.006(6)
C2 0.041(8) 0.037(7) 0.032(6) 0.006(5) -0.004(6) 0.000(6)
C3 0.083(12) 0.049(8) 0.039(7) -0.007(7) 0.030(8) -0.020(8)
C4 0.070(11) 0.039(7) 0.021(6) 0.005(5) 0.000(6) -0.016(7)
C5 0.036(8) 0.048(8) 0.049(8) -0.001(7) -0.015(6) 0.001(6)
C6 0.040(8) 0.029(7) 0.064(9) 0.003(6) -0.015(7) 0.013(6)
C7 0.031(8) 0.054(9) 0.059(8) -0.004(7) 0.010(6) -0.004(7)
C8 0.049(9) 0.043(8) 0.039(7) -0.021(6) 0.019(6) -0.007(7)

loop_
_atom_type_symbol
_atom_type_description
_atom_type_scat_dispersion_real
_atom_type_scat_dispersion_imag
_atom_type_scat_source
C C 0.0033 0.0016 'International Tables Vol C Tables 4.2.6.8 and 6.1.1.4'
H H 0.0000 0.0000 'International Tables Vol C Tables 4.2.6.8 and 6.1.1.4'
La La -0.2871 2.4523 'International Tables Vol C Tables 4.2.6.8 and 6.1.1.4'
N N 0.0061 0.0033 'International Tables Vol C Tables 4.2.6.8 and 6.1.1.4'
Sb Sb -0.5866 1.5461 'International Tables Vol C Tables 4.2.6.8 and 6.1.1.4'
Se Se -0.0929 2.2259 'International Tables Vol C Tables 4.2.6.8 and 6.1.1.4'

loop_
_geom_angle_atom_site_label_1
_geom_angle_atom_site_label_2
_geom_angle_atom_site_label_3
_geom_angle
_geom_angle_site_symmetry_1
_geom_angle_site_symmetry_3
_geom_angle_publ_flag
N2 La1 N5 137.5(3) . . ?
N2 La1 N4 120.7(3) . . ?
N5 La1 N4 64.0(3) . . ?
N2 La1 N6 118.5(3) . . ?
N5 La1 N6 65.1(3) . . ?
N4 La1 N6 119.6(3) . . ?
N2 La1 N1 63.9(3) . . ?
N5 La1 N1 80.6(3) . . ?
N4 La1 N1 128.0(3) . . ?
N6 La1 N1 70.6(3) . . ?
N2 La1 N3 72.5(3) . . ?
N5 La1 N3 127.3(3) . . ?
N4 La1 N3 63.3(3) . . ?
N6 La1 N3 150.5(3) . . ?
N1 La1 N3 133.4(3) . . ?
N2 La1 Se2 70.15(19) . . ?
N5 La1 Se2 138.07(19) . . ?
N4 La1 Se2 138.4(2) . . ?
N6 La1 Se2 73.7(2) . . ?
N1 La1 Se2 93.46(19) . . ?
N3 La1 Se2 86.4(2) . . ?
N2 La1 Se1 133.10(19) . . ?
N5 La1 Se1 89.38(19) . . ?
N4 La1 Se1 71.4(2) . . ?
N6 La1 Se1 77.7(2) . . ?
N1 La1 Se1 148.15(18) . . ?
N3 La1 Se1 76.0(2) . . ?
Se2 La1 Se1 74.06(3) . . ?
N2 La1 Se3 67.75(19) . 1_545 ?
N5 La1 Se3 79.86(19) . 1_545 ?
N4 La1 Se3 65.7(2) . 1_545 ?
N6 La1 Se3 131.75(19) . 1_545 ?
N1 La1 Se3 71.81(18) . 1_545 ?
N3 La1 Se3 77.4(2) . 1_545 ?
Se2 La1 Se3 137.70(4) . 1_545 ?
Se1 La1 Se3 136.20(3) . 1_545 ?
Se4 Sb1 Se1 109.37(5) . . ?
Se4 Sb1 Se3 111.70(4) . . ?
Se1 Sb1 Se3 111.05(5) . . ?
Se4 Sb1 Se2 112.78(5) . . ?
Se1 Sb1 Se2 103.37(5) . . ?
Se3 Sb1 Se2 108.28(5) . . ?
Sb1 Se1 La1 89.30(4) . . ?
Sb1 Se2 La1 89.31(4) . . ?
Sb1 Se3 La1 120.69(4) . 1_565 ?
C1 N1 La1 115.9(6) . . ?
C1 N1 H1A 108.3 . . ?
La1 N1 H1A 108.3 . . ?
C1 N1 H1B 108.3 . . ?
La1 N1 H1B 108.3 . . ?
H1A N1 H1B 107.4 . . ?
C2 N2 La1 113.5(7) . . ?
C2 N2 H2A 108.9 . . ?
La1 N2 H2A 108.9 . . ?
C2 N2 H2B 108.9 . . ?
La1 N2 H2B 108.9 . . ?
H2A N2 H2B 107.7 . . ?
C3 N3 La1 117.0(8) . . ?
C3 N3 H3A 108.0 . . ?
La1 N3 H3A 108.0 . . ?
C3 N3 H3B 108.0 . . ?
La1 N3 H3B 108.0 . . ?
H3A N3 H3B 107.3 . . ?
C5 N4 C4 116.7(9) . . ?
C5 N4 La1 112.0(7) . . ?
C4 N4 La1 114.5(7) . . ?
C5 N4 H4 103.9 . . ?
C4 N4 H4 103.9 . . ?
La1 N4 H4 103.9 . . ?
C6 N5 C7 112.8(9) . . ?
C6 N5 La1 115.7(7) . . ?
C7 N5 La1 111.3(7) . . ?
C6 N5 H5 105.3 . . ?
C7 N5 H5 105.3 . . ?
La1 N5 H5 105.3 . . ?
C8 N6 La1 113.8(7) . . ?
C8 N6 H6A 108.8 . . ?
La1 N6 H6A 108.8 . . ?
C8 N6 H6B 108.8 . . ?
La1 N6 H6B 108.8 . . ?
H6A N6 H6B 107.7 . . ?
N1 C1 C2 110.8(10) . . ?
N1 C1 H1C 109.5 . . ?
C2 C1 H1C 109.5 . . ?
N1 C1 H1D 109.5 . . ?
C2 C1 H1D 109.5 . . ?
H1C C1 H1D 108.1 . . ?
N2 C2 C1 110.3(9) . . ?
N2 C2 H2C 109.6 . . ?
C1 C2 H2C 109.6 . . ?
N2 C2 H2D 109.6 . . ?
C1 C2 H2D 109.6 . . ?
H2C C2 H2D 108.1 . . ?
N3 C3 C4 110.4(10) . . ?
N3 C3 H3C 109.6 . . ?
C4 C3 H3C 109.6 . . ?
N3 C3 H3D 109.6 . . ?
C4 C3 H3D 109.6 . . ?
H3C C3 H3D 108.1 . . ?
N4 C4 C3 110.4(10) . . ?
N4 C4 H4A 109.6 . . ?
C3 C4 H4A 109.6 . . ?
N4 C4 H4B 109.6 . . ?
C3 C4 H4B 109.6 . . ?
H4A C4 H4B 108.1 . . ?
N4 C5 C6 110.0(10) . . ?
N4 C5 H5A 109.7 . . ?
C6 C5 H5A 109.7 . . ?
N4 C5 H5B 109.7 . . ?
C6 C5 H5B 109.7 . . ?
H5A C5 H5B 108.2 . . ?
N5 C6 C5 111.7(10) . . ?
N5 C6 H6C 109.3 . . ?
C5 C6 H6C 109.3 . . ?
N5 C6 H6D 109.3 . . ?
C5 C6 H6D 109.3 . . ?
H6C C6 H6D 107.9 . . ?
N5 C7 C8 109.9(10) . . ?
N5 C7 H7A 109.7 . . ?
C8 C7 H7A 109.7 . . ?
N5 C7 H7B 109.7 . . ?
C8 C7 H7B 109.7 . . ?
H7A C7 H7B 108.2 . . ?
N6 C8 C7 110.5(9) . . ?
N6 C8 H8A 109.5 . . ?
C7 C8 H8A 109.5 . . ?
N6 C8 H8B 109.5 . . ?
C7 C8 H8B 109.5 . . ?
H8A C8 H8B 108.1 . . ?

loop_
_geom_bond_atom_site_label_1
_geom_bond_atom_site_label_2
_geom_bond_distance
_geom_bond_site_symmetry_2
_geom_bond_publ_flag
La1 N2 2.632(9) . ?
La1 N5 2.689(9) . ?
La1 N4 2.689(8) . ?
La1 N6 2.699(9) . ?
La1 N1 2.700(8) . ?
La1 N3 2.715(9) . ?
La1 Se2 3.2078(13) . ?
La1 Se1 3.2190(13) . ?
La1 Se3 3.3260(12) 1_545 ?
Sb1 Se4 2.4534(13) . ?
Sb1 Se1 2.4592(13) . ?
Sb1 Se3 2.4642(12) . ?
Sb1 Se2 2.4735(14) . ?
Se3 La1 3.3260(12) 1_565 ?
N1 C1 1.454(15) . ?
N1 H1A 0.9000 . ?
N1 H1B 0.9000 . ?
N2 C2 1.467(13) . ?
N2 H2A 0.9000 . ?
N2 H2B 0.9000 . ?
N3 C3 1.460(16) . ?
N3 H3A 0.9000 . ?
N3 H3B 0.9000 . ?
N4 C5 1.454(15) . ?
N4 C4 1.468(15) . ?
N4 H4 0.9100 . ?
N5 C6 1.460(14) . ?
N5 C7 1.471(15) . ?
N5 H5 0.9100 . ?
N6 C8 1.447(15) . ?
N6 H6A 0.9000 . ?
N6 H6B 0.9000 . ?
C1 C2 1.487(16) . ?
C1 H1C 0.9700 . ?
C1 H1D 0.9700 . ?
C2 H2C 0.9700 . ?
C2 H2D 0.9700 . ?
C3 C4 1.513(19) . ?
C3 H3C 0.9700 . ?
C3 H3D 0.9700 . ?
C4 H4A 0.9700 . ?
C4 H4B 0.9700 . ?
C5 C6 1.492(17) . ?
C5 H5A 0.9700 . ?
C5 H5B 0.9700 . ?
C6 H6C 0.9700 . ?
C6 H6D 0.9700 . ?
C7 C8 1.523(17) . ?
C7 H7A 0.9700 . ?
C7 H7B 0.9700 . ?
C8 H8A 0.9700 . ?
C8 H8B 0.9700 . ?

loop_
_geom_hbond_atom_site_label_D
_geom_hbond_atom_site_label_H
_geom_hbond_atom_site_label_A
_geom_hbond_distance_DH
_geom_hbond_distance_HA
_geom_hbond_distance_DA
_geom_hbond_angle_DHA
_geom_hbond_site_symmetry_A
N6 H6B Se4 0.90 2.93 3.771(9) 156.9 .
N6 H6A Se4 0.90 2.96 3.802(9) 156.4 3_665
N5 H5 Se4 0.91 2.73 3.629(9) 169.4 1_545
N4 H4 Se3 0.91 2.64 3.304(9) 130.3 1_545
N3 H3B Se2 0.90 2.94 3.767(10) 153.1 2_545
N2 H2B Se3 0.90 2.61 3.474(9) 160.9 2_545
N2 H2A Se3 0.90 2.82 3.371(9) 120.6 1_545
N1 H1B Se4 0.90 2.81 3.705(9) 174.6 1_545
N1 H1A Se4 0.90 2.59 3.454(8) 161.1 3_665

loop_
_geom_torsion_atom_site_label_1
_geom_torsion_atom_site_label_2
_geom_torsion_atom_site_label_3
_geom_torsion_atom_site_label_4
_geom_torsion
_geom_torsion_site_symmetry_1
_geom_torsion_site_symmetry_2
_geom_torsion_site_symmetry_3
_geom_torsion_site_symmetry_4
_geom_torsion_publ_flag
Se4 Sb1 Se1 La1 -103.35(4) . . . . ?
Se3 Sb1 Se1 La1 132.92(4) . . . . ?
Se2 Sb1 Se1 La1 17.01(5) . . . . ?
N2 La1 Se1 Sb1 -54.5(3) . . . . ?
N5 La1 Se1 Sb1 127.78(19) . . . . ?
N4 La1 Se1 Sb1 -169.5(2) . . . . ?
N6 La1 Se1 Sb1 63.1(2) . . . . ?
N1 La1 Se1 Sb1 56.9(4) . . . . ?
N3 La1 Se1 Sb1 -103.4(2) . . . . ?
Se2 La1 Se1 Sb1 -13.20(4) . . . . ?
Se3 La1 Se1 Sb1 -157.63(4) 1_545 . . . ?
Se4 Sb1 Se2 La1 100.94(5) . . . . ?
Se1 Sb1 Se2 La1 -17.08(5) . . . . ?
Se3 Sb1 Se2 La1 -134.94(4) . . . . ?
N2 La1 Se2 Sb1 162.28(19) . . . . ?
N5 La1 Se2 Sb1 -57.3(3) . . . . ?
N4 La1 Se2 Sb1 48.1(3) . . . . ?
N6 La1 Se2 Sb1 -68.4(2) . . . . ?
N1 La1 Se2 Sb1 -137.08(19) . . . . ?
N3 La1 Se2 Sb1 89.6(2) . . . . ?
Se1 La1 Se2 Sb1 13.12(4) . . . . ?
Se3 La1 Se2 Sb1 156.38(4) 1_545 . . . ?
Se4 Sb1 Se3 La1 1.53(7) . . . 1_565 ?
Se1 Sb1 Se3 La1 123.93(5) . . . 1_565 ?
Se2 Sb1 Se3 La1 -123.24(5) . . . 1_565 ?
N2 La1 N1 C1 -5.1(7) . . . . ?
N5 La1 N1 C1 150.8(8) . . . . ?
N4 La1 N1 C1 104.6(8) . . . . ?
N6 La1 N1 C1 -142.4(8) . . . . ?
N3 La1 N1 C1 17.2(9) . . . . ?
Se2 La1 N1 C1 -71.0(7) . . . . ?
Se1 La1 N1 C1 -135.9(7) . . . . ?
Se3 La1 N1 C1 68.4(7) 1_545 . . . ?
N5 La1 N2 C2 -60.8(8) . . . . ?
N4 La1 N2 C2 -144.6(7) . . . . ?
N6 La1 N2 C2 22.5(8) . . . . ?
N1 La1 N2 C2 -24.2(7) . . . . ?
N3 La1 N2 C2 172.7(8) . . . . ?
Se2 La1 N2 C2 80.2(7) . . . . ?
Se1 La1 N2 C2 122.6(6) . . . . ?
Se3 La1 N2 C2 -104.1(7) 1_545 . . . ?
N2 La1 N3 C3 130.9(9) . . . . ?
N5 La1 N3 C3 -6.1(10) . . . . ?
N4 La1 N3 C3 -8.3(8) . . . . ?
N6 La1 N3 C3 -111.9(9) . . . . ?
N1 La1 N3 C3 109.9(8) . . . . ?
Se2 La1 N3 C3 -158.8(8) . . . . ?
Se1 La1 N3 C3 -84.3(8) . . . . ?
Se3 La1 N3 C3 60.5(8) 1_545 . . . ?
N2 La1 N4 C5 156.5(7) . . . . ?
N5 La1 N4 C5 24.9(7) . . . . ?
N6 La1 N4 C5 -10.5(8) . . . . ?
N1 La1 N4 C5 77.2(8) . . . . ?
N3 La1 N4 C5 -157.1(8) . . . . ?
Se2 La1 N4 C5 -109.3(7) . . . . ?
Se1 La1 N4 C5 -73.8(7) . . . . ?
Se3 La1 N4 C5 115.2(8) 1_545 . . . ?
N2 La1 N4 C4 -67.8(8) . . . . ?
N5 La1 N4 C4 160.6(8) . . . . ?
N6 La1 N4 C4 125.2(7) . . . . ?
N1 La1 N4 C4 -147.1(7) . . . . ?
N3 La1 N4 C4 -21.4(7) . . . . ?
Se2 La1 N4 C4 26.4(9) . . . . ?
Se1 La1 N4 C4 61.9(7) . . . . ?
Se3 La1 N4 C4 -109.1(8) 1_545 . . . ?
N2 La1 N5 C6 -103.1(8) . . . . ?
N4 La1 N5 C6 4.8(7) . . . . ?
N6 La1 N5 C6 151.1(8) . . . . ?
N1 La1 N5 C6 -136.0(8) . . . . ?
N3 La1 N5 C6 2.5(9) . . . . ?
Se2 La1 N5 C6 139.3(7) . . . . ?
Se1 La1 N5 C6 74.4(7) . . . . ?
Se3 La1 N5 C6 -63.0(7) 1_545 . . . ?
N2 La1 N5 C7 126.4(7) . . . . ?
N4 La1 N5 C7 -125.7(8) . . . . ?
N6 La1 N5 C7 20.6(7) . . . . ?
N1 La1 N5 C7 93.5(7) . . . . ?
N3 La1 N5 C7 -127.9(7) . . . . ?
Se2 La1 N5 C7 8.8(9) . . . . ?
Se1 La1 N5 C7 -56.1(7) . . . . ?
Se3 La1 N5 C7 166.6(7) 1_545 . . . ?
N2 La1 N6 C8 -120.9(7) . . . . ?
N5 La1 N6 C8 11.3(7) . . . . ?
N4 La1 N6 C8 46.3(8) . . . . ?
N1 La1 N6 C8 -77.1(7) . . . . ?
N3 La1 N6 C8 133.8(8) . . . . ?
Se2 La1 N6 C8 -176.8(8) . . . . ?
Se1 La1 N6 C8 106.4(7) . . . . ?
Se3 La1 N6 C8 -36.3(8) 1_545 . . . ?
La1 N1 C1 C2 33.1(12) . . . . ?
La1 N2 C2 C1 52.0(11) . . . . ?
N1 C1 C2 N2 -56.1(13) . . . . ?
La1 N3 C3 C4 35.8(12) . . . . ?
C5 N4 C4 C3 -177.7(10) . . . . ?
La1 N4 C4 C3 48.8(11) . . . . ?
N3 C3 C4 N4 -55.5(13) . . . . ?
C4 N4 C5 C6 172.8(10) . . . . ?
La1 N4 C5 C6 -52.6(12) . . . . ?
C7 N5 C6 C5 96.4(13) . . . . ?
La1 N5 C6 C5 -33.3(13) . . . . ?
N4 C5 C6 N5 57.7(14) . . . . ?
C6 N5 C7 C8 177.8(10) . . . . ?
La1 N5 C7 C8 -50.2(11) . . . . ?
La1 N6 C8 C7 -41.3(11) . . . . ?
N5 C7 C8 N6 62.4(13) . . . . ?
